data_7036977
loop_
_publ_author_name
'Binder, Justin F.'
'Corrente, Andrea M.'
'Macdonald, Charles L. B.'

_publ_section_title
;
 A simple route to phosphamethine cyanines from S,N-heterocyclic carbenes.
;
_journal_issue 5
_journal_name_full 'Dalton transactions (Cambridge, England : 2003)'
_journal_page_first 2138
_journal_page_last 2147
_journal_paper_doi 10.1039/c5dt03019f
_journal_volume 45
_journal_year 2016
_chemical_formula_moiety 'C7 H12 N S, I'
_chemical_formula_sum 'C7 H12 I N S'
_chemical_formula_weight 269.14
_chemical_name_systematic
;
 ?
;
_space_group_crystal_system triclinic
_space_group_IT_number 2
_space_group_name_Hall '-P 1'
_space_group_name_H-M_alt 'P -1'
_symmetry_space_group_name_Hall '-P 1'
_symmetry_space_group_name_H-M 'P -1'
_atom_sites_solution_hydrogens geom
_atom_sites_solution_primary direct
_atom_sites_solution_secondary difmap
_audit_creation_method SHELXL-2014/7
_audit_update_record
;
2015-07-20 deposited with the CCDC.
2015-10-28 downloaded from the CCDC.
;
_cell_angle_alpha 78.7720(10)
_cell_angle_beta 82.5190(10)
_cell_angle_gamma 73.7020(10)
_cell_formula_units_Z 2
_cell_length_a 7.2083(10)
_cell_length_b 8.0237(11)
_cell_length_c 8.8800(12)
_cell_measurement_reflns_used 4598
_cell_measurement_temperature 173(2)
_cell_measurement_theta_max 28.32
_cell_measurement_theta_min 2.35
_cell_volume 481.96(11)
_computing_cell_refinement 'Bruker SMART'
_computing_data_collection 'Bruker SMART'
_computing_data_reduction 'Bruker SAINT'
_computing_molecular_graphics 'Bruker SHELXTL'
_computing_publication_material 'Bruker SHELXTL'
_computing_structure_refinement 'SHELXL-2014/7 (Sheldrick, 2014)'
_computing_structure_solution 'Bruker SHELXTL'
_diffrn_ambient_temperature 173(2)
_diffrn_measured_fraction_theta_full 0.997
_diffrn_measured_fraction_theta_max 0.970
_diffrn_measurement_device_type 'CCD area detector'
_diffrn_measurement_method 'phi and omega scans'
_diffrn_radiation_type MoK\a
_diffrn_radiation_wavelength 0.71073
_diffrn_reflns_av_R_equivalents 0.0213
_diffrn_reflns_av_unetI/netI 0.0265
_diffrn_reflns_laue_measured_fraction_full 0.997
_diffrn_reflns_laue_measured_fraction_max 0.970
_diffrn_reflns_limit_h_max 9
_diffrn_reflns_limit_h_min -9
_diffrn_reflns_limit_k_max 10
_diffrn_reflns_limit_k_min -10
_diffrn_reflns_limit_l_max 11
_diffrn_reflns_limit_l_min -11
_diffrn_reflns_number 5441
_diffrn_reflns_point_group_measured_fraction_full 0.997
_diffrn_reflns_point_group_measured_fraction_max 0.970
_diffrn_reflns_theta_full 25.242
_diffrn_reflns_theta_max 27.485
_diffrn_reflns_theta_min 2.346
_exptl_absorpt_coefficient_mu 3.473
_exptl_absorpt_correction_T_max 0.249
_exptl_absorpt_correction_T_min 0.187
_exptl_absorpt_correction_type multi-scan
_exptl_absorpt_process_details 'SADABS; Bruker, 2001'
_exptl_crystal_colour colourless
_exptl_crystal_density_diffrn 1.855
_exptl_crystal_density_method 'not measured'
_exptl_crystal_description blob
_exptl_crystal_F_000 260
_exptl_crystal_size_max 0.50
_exptl_crystal_size_mid 0.40
_exptl_crystal_size_min 0.40
_refine_diff_density_max 0.531
_refine_diff_density_min -0.385
_refine_diff_density_rms 0.081
_refine_ls_extinction_method none
_refine_ls_goodness_of_fit_ref 1.049
_refine_ls_hydrogen_treatment mixed
_refine_ls_matrix_type full
_refine_ls_number_parameters 96
_refine_ls_number_reflns 2144
_refine_ls_number_restraints 0
_refine_ls_restrained_S_all 1.049
_refine_ls_R_factor_all 0.0222
_refine_ls_R_factor_gt 0.0207
_refine_ls_shift/su_max 0.001
_refine_ls_shift/su_mean 0.000
_refine_ls_structure_factor_coef Fsqd
_refine_ls_weighting_details 'w=1/[\s^2^(Fo^2^)+(0.0232P)^2^+0.0704P] where P=(Fo^2^+2Fc^2^)/3'
_refine_ls_weighting_scheme calc
_refine_ls_wR_factor_gt 0.0472
_refine_ls_wR_factor_ref 0.0481
_reflns_Friedel_coverage 0.000
_reflns_number_gt 2032
_reflns_number_total 2144
_reflns_threshold_expression 'I > 2\s(I)'
_cod_data_source_file c5dt03019f2.cif
_cod_data_source_block shelx
_cod_depositor_comments 'Adding full bibliography for 7036976--7036983.cif.'
_cod_database_code 7036977
_shelx_shelxl_version_number 2014/7
_shelx_space_group_comment
;
The symmetry employed for this shelxl refinement is uniquely defined
by the following loop, which should always be used as a source of
symmetry information in preference to the above space-group names.
They are only intended as comments.
;

loop_
_space_group_symop_operation_xyz
'x, y, z'
'-x, -y, -z'

loop_
_atom_site_label
_atom_site_type_symbol
_atom_site_fract_x
_atom_site_fract_y
_atom_site_fract_z
_atom_site_U_iso_or_equiv
_atom_site_adp_type
_atom_site_occupancy
_atom_site_site_symmetry_order
_atom_site_calc_flag
_atom_site_refinement_flags_posn
_atom_site_refinement_flags_adp
C1 C -0.1281(3) 0.3478(3) 0.3132(3) 0.0256(5) Uani 1 1 d . .
H1 H -0.219(3) 0.3888(13) 0.391(2) 0.031 Uiso 1 1 calc R U
N N 0.0602(3) 0.2884(2) 0.3287(2) 0.0226(4) Uani 1 1 d . .
S S -0.18366(8) 0.34034(8) 0.13709(7) 0.02779(13) Uani 1 1 d . .
C3 C 0.1699(3) 0.2347(3) 0.1976(3) 0.0231(5) Uani 1 1 d . .
C4 C 0.0572(3) 0.2501(3) 0.0823(3) 0.0248(5) Uani 1 1 d . .
C20 C 0.1439(3) 0.2725(3) 0.4766(3) 0.0266(5) Uani 1 1 d . .
H20A H 0.0534(18) 0.3405(14) 0.5405(13) 0.032 Uiso 1 1 calc R U
H20B H 0.253(2) 0.3162(9) 0.4577(4) 0.032 Uiso 1 1 calc R U
C21 C 0.1999(4) 0.0839(3) 0.5575(3) 0.0342(6) Uani 1 1 d . .
H21A H 0.0826 0.0440 0.5931 0.051 Uiso 1 1 calc R U
H21B H 0.2719 0.0759 0.6460 0.051 Uiso 1 1 calc R U
H21C H 0.2814 0.0094 0.4859 0.051 Uiso 1 1 calc R U
C31 C 0.3854(3) 0.1718(3) 0.1898(3) 0.0303(5) Uani 1 1 d . .
H31A H 0.4240 0.0449 0.2280 0.046 Uiso 1 1 calc R U
H31B H 0.4356 0.2336 0.2536 0.046 Uiso 1 1 calc R U
H31C H 0.4383 0.1955 0.0828 0.046 Uiso 1 1 calc R U
C41 C 0.1215(4) 0.1977(4) -0.0718(3) 0.0337(6) Uani 1 1 d . .
H41A H 0.2319 0.2443 -0.1173 0.051 Uiso 1 1 calc R U
H41B H 0.0146 0.2452 -0.1389 0.051 Uiso 1 1 calc R U
H41C H 0.1605 0.0689 -0.0608 0.051 Uiso 1 1 calc R U
I I 0.37362(2) 0.66638(2) 0.27089(2) 0.03061(7) Uani 1 1 d . .

loop_
_atom_site_aniso_label
_atom_site_aniso_U_11
_atom_site_aniso_U_22
_atom_site_aniso_U_33
_atom_site_aniso_U_23
_atom_site_aniso_U_13
_atom_site_aniso_U_12
C1 0.0230(11) 0.0256(12) 0.0263(12) -0.0040(9) 0.0022(9) -0.0052(9)
N 0.0239(9) 0.0200(9) 0.0235(10) -0.0026(7) 0.0006(8) -0.0067(7)
S 0.0194(3) 0.0354(3) 0.0261(3) -0.0038(2) -0.0004(2) -0.0048(2)
C3 0.0218(11) 0.0208(11) 0.0260(11) -0.0029(9) 0.0032(9) -0.0072(9)
C4 0.0220(11) 0.0256(12) 0.0257(12) -0.0023(9) 0.0013(9) -0.0076(9)
C20 0.0283(12) 0.0282(12) 0.0254(12) -0.0072(10) -0.0019(10) -0.0089(10)
C21 0.0392(14) 0.0329(14) 0.0272(13) -0.0041(11) -0.0075(11) -0.0027(11)
C31 0.0212(11) 0.0357(14) 0.0337(13) -0.0078(11) 0.0011(10) -0.0068(10)
C41 0.0284(13) 0.0477(16) 0.0279(13) -0.0135(12) 0.0029(10) -0.0118(11)
I 0.02567(10) 0.03265(10) 0.02975(10) -0.00325(7) 0.00389(7) -0.00567(7)

loop_
_atom_type_symbol
_atom_type_description
_atom_type_scat_dispersion_real
_atom_type_scat_dispersion_imag
_atom_type_scat_source
C C 0.0033 0.0016 'International Tables Vol C Tables 4.2.6.8 and 6.1.1.4'
H H 0.0000 0.0000 'International Tables Vol C Tables 4.2.6.8 and 6.1.1.4'
N N 0.0061 0.0033 'International Tables Vol C Tables 4.2.6.8 and 6.1.1.4'
S S 0.1246 0.1234 'International Tables Vol C Tables 4.2.6.8 and 6.1.1.4'
I I -0.4742 1.8119 'International Tables Vol C Tables 4.2.6.8 and 6.1.1.4'

loop_
_geom_angle_atom_site_label_1
_geom_angle_atom_site_label_2
_geom_angle_atom_site_label_3
_geom_angle
N C1 S 112.21(18)
N C1 H1 123.9
S C1 H1 123.9
C1 N C3 114.2(2)
C1 N C20 122.31(19)
C3 N C20 123.41(19)
C1 S C4 91.16(11)
C4 C3 N 111.7(2)
C4 C3 C31 126.0(2)
N C3 C31 122.2(2)
C3 C4 C41 127.2(2)
C3 C4 S 110.63(17)
C41 C4 S 122.18(18)
N C20 C21 111.74(19)
N C20 H20A 109.3
C21 C20 H20A 109.3
N C20 H20B 109.3
C21 C20 H20B 109.3
H20A C20 H20B 107.9
C20 C21 H21A 109.5
C20 C21 H21B 109.5
H21A C21 H21B 109.5
C20 C21 H21C 109.5
H21A C21 H21C 109.5
H21B C21 H21C 109.5
C3 C31 H31A 109.5
C3 C31 H31B 109.5
H31A C31 H31B 109.5
C3 C31 H31C 109.5
H31A C31 H31C 109.5
H31B C31 H31C 109.5
C4 C41 H41A 109.5
C4 C41 H41B 109.5
H41A C41 H41B 109.5
C4 C41 H41C 109.5
H41A C41 H41C 109.5
H41B C41 H41C 109.5

loop_
_geom_bond_atom_site_label_1
_geom_bond_atom_site_label_2
_geom_bond_distance
C1 N 1.322(3)
C1 S 1.680(2)
C1 H1 0.93(3)
N C3 1.390(3)
N C20 1.484(3)
S C4 1.728(2)
C3 C4 1.354(3)
C3 C31 1.489(3)
C4 C41 1.489(3)
C20 C21 1.510(3)
C20 H20A 0.932(18)
C20 H20B 0.932(18)
C21 H21A 0.9800
C21 H21B 0.9800
C21 H21C 0.9800
C31 H31A 0.9800
C31 H31B 0.9800
C31 H31C 0.9800
C41 H41A 0.9800
C41 H41B 0.9800
C41 H41C 0.9800

loop_
_geom_torsion_atom_site_label_1
_geom_torsion_atom_site_label_2
_geom_torsion_atom_site_label_3
_geom_torsion_atom_site_label_4
_geom_torsion
S C1 N C3 0.4(2)
S C1 N C20 -176.54(16)
N C1 S C4 0.88(18)
C1 N C3 C4 -2.0(3)
C20 N C3 C4 175.0(2)
C1 N C3 C31 177.1(2)
C20 N C3 C31 -6.0(3)
N C3 C4 C41 -176.8(2)
C31 C3 C4 C41 4.2(4)
N C3 C4 S 2.5(2)
C31 C3 C4 S -176.46(19)
C1 S C4 C3 -1.97(18)
C1 S C4 C41 177.4(2)
C1 N C20 C21 103.6(2)
C3 N C20 C21 -73.1(3)
